data_4347259
loop_
_publ_author_name
'Li, Li'
'Nishihara, Sadafumi'
'Inoue, Katsuya'
'Kurmoo, Mohamedally'

_publ_section_title
;
 Progressive Transformation between Two Magnetic Ground States for One
 Crystal Structure of a Chiral Molecular Magnet.
;
_journal_issue 6
_journal_name_full 'Inorganic chemistry'
_journal_page_first 3047
_journal_page_last 3057
_journal_paper_doi 10.1021/acs.inorgchem.5b02956
_journal_volume 55
_journal_year 2016
_chemical_formula_sum 'C5 H9 Mn1.33 N4 O3'
_chemical_formula_weight 246.41
_space_group_IT_number 173
_space_group_name_Hall 'P 6c'
_space_group_name_H-M_alt 'P 63'
_symmetry_cell_setting hexagonal
_symmetry_space_group_name_H-M 'P 63'
_atom_sites_solution_hydrogens geom
_atom_sites_solution_primary direct
_atom_sites_solution_secondary difmap
_audit_creation_method SHELXL-97
_cell_angle_alpha 90.00
_cell_angle_beta 90.00
_cell_angle_gamma 120.00
_cell_formula_units_Z 6
_cell_length_a 13.5263(9)
_cell_length_b 13.5263(9)
_cell_length_c 8.0567(5)
_cell_measurement_reflns_used 6560
_cell_measurement_temperature 293(2)
_cell_measurement_theta_max 27.99
_cell_measurement_theta_min 3.01
_cell_volume 1276.57(14)
_computing_cell_refinement 'Bruker SAINT'
_computing_data_collection 'Bruker APEX2'
_computing_data_reduction 'Bruker SAINT'
_computing_structure_refinement 'SHELXL-97 (Sheldrick, 1997)'
_computing_structure_solution 'SHELXS-97 (Sheldrick, 1990)'
_diffrn_ambient_temperature 293(2)
_diffrn_measured_fraction_theta_full 0.998
_diffrn_measured_fraction_theta_max 0.998
_diffrn_measurement_device_type 'Bruker APEX-II CCD'
_diffrn_measurement_method '\f and \w scans'
_diffrn_radiation_monochromator graphite
_diffrn_radiation_source 'fine-focus sealed tube'
_diffrn_radiation_type MoK\a
_diffrn_radiation_wavelength 0.71073
_diffrn_reflns_av_R_equivalents 0.0206
_diffrn_reflns_av_sigmaI/netI 0.0204
_diffrn_reflns_limit_h_max 17
_diffrn_reflns_limit_h_min -15
_diffrn_reflns_limit_k_max 14
_diffrn_reflns_limit_k_min -17
_diffrn_reflns_limit_l_max 10
_diffrn_reflns_limit_l_min -6
_diffrn_reflns_number 7516
_diffrn_reflns_theta_full 27.99
_diffrn_reflns_theta_max 27.99
_diffrn_reflns_theta_min 1.74
_diffrn_standards_number 0
_exptl_absorpt_coefficient_mu 2.005
_exptl_absorpt_correction_T_max 0.9064
_exptl_absorpt_correction_T_min 0.6899
_exptl_absorpt_correction_type multi-scan
_exptl_crystal_colour black
_exptl_crystal_density_diffrn 1.923
_exptl_crystal_density_method 'not measured'
_exptl_crystal_description prism
_exptl_crystal_F_000 746
_exptl_crystal_size_max 0.20
_exptl_crystal_size_mid 0.05
_exptl_crystal_size_min 0.05
_refine_diff_density_max 0.582
_refine_diff_density_min -0.329
_refine_diff_density_rms 0.061
_refine_ls_abs_structure_details 'Flack H D (1983), Acta Cryst. A39, 876-881'
_refine_ls_abs_structure_Flack 0.036(18)
_refine_ls_extinction_method none
_refine_ls_goodness_of_fit_ref 1.156
_refine_ls_hydrogen_treatment mixed
_refine_ls_matrix_type full
_refine_ls_number_parameters 121
_refine_ls_number_reflns 1837
_refine_ls_number_restraints 1
_refine_ls_restrained_S_all 1.155
_refine_ls_R_factor_all 0.0193
_refine_ls_R_factor_gt 0.0190
_refine_ls_shift/su_max 0.001
_refine_ls_shift/su_mean 0.000
_refine_ls_structure_factor_coef Fsqd
_refine_ls_weighting_details 'calc w=1/[\s^2^(Fo^2^)+(0.0304P)^2^+0.3182P] where P=(Fo^2^+2Fc^2^)/3'
_refine_ls_weighting_scheme calc
_refine_ls_wR_factor_gt 0.0564
_refine_ls_wR_factor_ref 0.0566
_reflns_number_gt 1813
_reflns_number_total 1837
_reflns_threshold_expression >2sigma(I)
_cod_data_source_file ic5b02956_si_002.cif
_cod_data_source_block D1-SG_293K
_cod_depositor_comments
;
The following automatic conversions were performed:

data item '_symmetry_cell_setting' value 'Hexagonal' was changed to
'hexagonal' in accordance with the
/home/saulius/struct/COD-crude-data/automatic-downloads/DataCite-retrospective/ACS/depositions/lib/dictionaries/cif_core.dic
dictionary named 'cif_core.dic' version 2.4.2 last updated on
2011-04-26.

Automatic conversion script
Id: cif_fix_values 6909 2019-04-08 15:41:33Z antanas 
;
_cod_original_sg_symbol_H-M P6(3)
_cod_database_code 4347259

loop_
_symmetry_equiv_pos_as_xyz
'x, y, z'
'-x, -y, z+1/2'
'-y, x-y, z'
'-x+y, -x, z'
'x-y, x, z+1/2'
'y, -x+y, z+1/2'

loop_
_atom_site_label
_atom_site_type_symbol
_atom_site_fract_x
_atom_site_fract_y
_atom_site_fract_z
_atom_site_U_iso_or_equiv
_atom_site_adp_type
_atom_site_occupancy
_atom_site_symmetry_multiplicity
_atom_site_calc_flag
_atom_site_refinement_flags
Mn2 Mn 0.3333 0.6667 -0.42058(6) 0.01395(10) Uani 1 3 d S
Mn1 Mn 0.30250(2) 0.33791(2) -0.04587(5) 0.02190(9) Uani 1 1 d .
O2 O 0.22991(14) 0.18078(13) 0.0928(2) 0.0332(4) Uani 1 1 d .
C5 C 0.53535(15) 0.32262(14) -0.0489(3) 0.0210(4) Uani 1 1 d .
C4 C 0.35426(15) 0.56009(16) -0.2758(3) 0.0209(4) Uani 1 1 d .
O1 O 0.24517(15) 0.05733(13) 0.2531(2) 0.0314(4) Uani 1 1 d .
C1 C 0.26724(17) 0.15694(17) 0.2191(3) 0.0226(4) Uani 1 1 d .
N1 N 0.34651(18) 0.20763(17) 0.4997(2) 0.0280(4) Uani 1 1 d .
H1A H 0.2861 0.1975 0.5599 0.034 Uiso 1 1 calc R
H1B H 0.4107 0.2555 0.5550 0.034 Uiso 1 1 calc R
C2 C 0.34566(16) 0.25420(17) 0.3360(3) 0.0205(4) Uani 1 1 d .
H1 H 0.4232 0.2867 0.2915 0.025 Uiso 1 1 calc R
N2 N 0.36678(16) 0.42724(15) 0.1976(3) 0.0270(4) Uani 1 1 d .
H2A H 0.4433 0.4600 0.1994 0.032 Uiso 1 1 calc R
H2B H 0.3495 0.4833 0.2053 0.032 Uiso 1 1 calc R
C3 C 0.3196(2) 0.3519(2) 0.3441(4) 0.0297(5) Uani 1 1 d .
H2 H 0.2376 0.3208 0.3484 0.036 Uiso 1 1 calc R
H3 H 0.3524 0.3960 0.4444 0.036 Uiso 1 1 calc R
N4 N 0.45632(16) 0.32084(17) -0.1063(3) 0.0292(4) Uani 1 1 d .
N3 N 0.36859(17) 0.50032(17) -0.1898(3) 0.0336(5) Uani 1 1 d .
O3 O 0.3333 0.6667 0.0942(14) 0.183(4) Uani 1 3 d S
O5 O 0.0000 0.0000 0.420(5) 0.325(11) Uani 1 3 d S
O4 O 0.0000 0.0000 0.1346(3) 0.0194(5) Uani 1 3 d S

loop_
_atom_site_aniso_label
_atom_site_aniso_U_11
_atom_site_aniso_U_22
_atom_site_aniso_U_33
_atom_site_aniso_U_23
_atom_site_aniso_U_13
_atom_site_aniso_U_12
Mn2 0.01205(13) 0.01205(13) 0.0178(2) 0.000 0.000 0.00603(6)
Mn1 0.02153(14) 0.02182(14) 0.02262(16) 0.00361(13) -0.00483(13) 0.01104(11)
O2 0.0379(8) 0.0244(7) 0.0302(9) 0.0057(7) -0.0132(8) 0.0103(6)
C5 0.0202(8) 0.0167(7) 0.0255(9) 0.0008(8) -0.0007(8) 0.0088(6)
C4 0.0147(8) 0.0190(8) 0.0268(11) 0.0027(8) 0.0024(7) 0.0067(7)
O1 0.0399(9) 0.0199(7) 0.0299(9) 0.0038(6) -0.0084(7) 0.0116(7)
C1 0.0226(9) 0.0218(9) 0.0229(10) 0.0042(7) 0.0009(8) 0.0107(7)
N1 0.0393(10) 0.0327(9) 0.0188(9) 0.0008(7) -0.0035(7) 0.0230(8)
C2 0.0237(9) 0.0212(8) 0.0192(9) 0.0024(8) 0.0010(8) 0.0131(8)
N2 0.0331(9) 0.0190(8) 0.0301(10) 0.0004(7) -0.0088(8) 0.0141(7)
C3 0.0423(12) 0.0287(10) 0.0278(12) -0.0003(9) -0.0007(10) 0.0250(9)
N4 0.0246(9) 0.0277(9) 0.0372(11) 0.0001(8) -0.0068(7) 0.0144(7)
N3 0.0265(9) 0.0314(10) 0.0438(13) 0.0158(9) 0.0036(8) 0.0152(8)
O3 0.237(7) 0.237(7) 0.076(5) 0.000 0.000 0.118(3)
O5 0.139(5) 0.139(5) 0.70(3) 0.000 0.000 0.069(2)
O4 0.0096(6) 0.0096(6) 0.0390(15) 0.000 0.000 0.0048(3)

loop_
_atom_type_symbol
_atom_type_description
_atom_type_scat_dispersion_real
_atom_type_scat_dispersion_imag
_atom_type_scat_source
C C 0.0033 0.0016 'International Tables Vol C Tables 4.2.6.8 and 6.1.1.4'
H H 0.0000 0.0000 'International Tables Vol C Tables 4.2.6.8 and 6.1.1.4'
N N 0.0061 0.0033 'International Tables Vol C Tables 4.2.6.8 and 6.1.1.4'
O O 0.0106 0.0060 'International Tables Vol C Tables 4.2.6.8 and 6.1.1.4'
Mn Mn 0.3368 0.7283 'International Tables Vol C Tables 4.2.6.8 and 6.1.1.4'

loop_
_geom_angle_atom_site_label_1
_geom_angle_atom_site_label_2
_geom_angle_atom_site_label_3
_geom_angle
_geom_angle_site_symmetry_1
_geom_angle_site_symmetry_3
C4 Mn2 C4 88.87(9) 4_565 3_665
C4 Mn2 C4 88.87(9) 4_565 .
C4 Mn2 C4 88.87(9) 3_665 .
C4 Mn2 C5 173.80(9) 4_565 2_664
C4 Mn2 C5 90.46(8) 3_665 2_664
C4 Mn2 C5 84.96(8) . 2_664
C4 Mn2 C5 84.95(8) 4_565 5_554
C4 Mn2 C5 173.80(9) 3_665 5_554
C4 Mn2 C5 90.46(8) . 5_554
C5 Mn2 C5 95.63(9) 2_664 5_554
C4 Mn2 C5 90.45(8) 4_565 6_564
C4 Mn2 C5 84.96(8) 3_665 6_564
C4 Mn2 C5 173.80(9) . 6_564
C5 Mn2 C5 95.62(9) 2_664 6_564
C5 Mn2 C5 95.62(9) 5_554 6_564
O2 Mn1 O1 88.58(7) . 5_554
O2 Mn1 N3 176.90(7) . .
O1 Mn1 N3 89.99(8) 5_554 .
O2 Mn1 N2 86.60(7) . .
O1 Mn1 N2 160.66(7) 5_554 .
N3 Mn1 N2 93.87(8) . .
O2 Mn1 N4 89.99(7) . .
O1 Mn1 N4 102.11(7) 5_554 .
N3 Mn1 N4 93.00(8) . .
N2 Mn1 N4 96.61(7) . .
O2 Mn1 N1 89.52(7) . 5_554
O1 Mn1 N1 73.71(7) 5_554 5_554
N3 Mn1 N1 87.44(7) . 5_554
N2 Mn1 N1 87.52(7) . 5_554
N4 Mn1 N1 175.81(7) . 5_554
C1 O2 Mn1 129.34(14) . .
N4 C5 Mn2 172.0(2) . 2_665
N3 C4 Mn2 178.4(2) . .
C1 O1 Mn1 117.92(14) . 6
O2 C1 O1 123.0(2) . .
O2 C1 C2 118.39(18) . .
O1 C1 C2 118.57(18) . .
C2 N1 Mn1 106.52(13) . 6
C2 N1 H1A 110.4 . .
Mn1 N1 H1A 110.4 6 .
C2 N1 H1B 110.4 . .
Mn1 N1 H1B 110.4 6 .
H1A N1 H1B 108.6 . .
N1 C2 C3 112.83(19) . .
N1 C2 C1 109.60(16) . .
C3 C2 C1 114.08(17) . .
N1 C2 H1 106.6 . .
C3 C2 H1 106.6 . .
C1 C2 H1 106.6 . .
C3 N2 Mn1 114.20(14) . .
C3 N2 H2A 108.7 . .
Mn1 N2 H2A 108.7 . .
C3 N2 H2B 108.7 . .
Mn1 N2 H2B 108.7 . .
H2A N2 H2B 107.6 . .
N2 C3 C2 110.7(2) . .
N2 C3 H2 109.5 . .
C2 C3 H2 109.5 . .
N2 C3 H3 109.5 . .
C2 C3 H3 109.5 . .
H2 C3 H3 108.1 . .
C5 N4 Mn1 143.4(2) . .
C4 N3 Mn1 151.12(17) . .

loop_
_geom_bond_atom_site_label_1
_geom_bond_atom_site_label_2
_geom_bond_distance
_geom_bond_site_symmetry_2
Mn2 C4 1.982(2) 4_565
Mn2 C4 1.982(2) 3_665
Mn2 C4 1.982(2) .
Mn2 C5 1.997(2) 2_664
Mn2 C5 1.997(2) 5_554
Mn2 C5 1.997(2) 6_564
Mn1 O2 2.1546(16) .
Mn1 O1 2.1583(17) 5_554
Mn1 N3 2.2376(19) .
Mn1 N2 2.239(2) .
Mn1 N4 2.2583(19) .
Mn1 N1 2.3031(19) 5_554
O2 C1 1.248(3) .
C5 N4 1.154(3) .
C5 Mn2 1.997(2) 2_665
C4 N3 1.152(3) .
O1 C1 1.256(2) .
O1 Mn1 2.1583(17) 6
C1 C2 1.532(3) .
N1 C2 1.464(3) .
N1 Mn1 2.3031(19) 6
N1 H1A 0.9000 .
N1 H1B 0.9000 .
C2 C3 1.531(3) .
C2 H1 0.9800 .
N2 C3 1.480(3) .
N2 H2A 0.9000 .
N2 H2B 0.9000 .
C3 H2 0.9700 .
C3 H3 0.9700 .
O5 O4 1.73(4) 2
O4 O5 1.73(4) 2_554

loop_
_geom_hbond_atom_site_label_D
_geom_hbond_atom_site_label_H
_geom_hbond_atom_site_label_A
_geom_hbond_distance_DH
_geom_hbond_distance_HA
_geom_hbond_distance_DA
_geom_hbond_angle_DHA
_geom_hbond_site_symmetry_A
N1 H1A O1 0.90 2.34 3.181(3) 156.2 5

loop_
_geom_torsion_atom_site_label_1
_geom_torsion_atom_site_label_2
_geom_torsion_atom_site_label_3
_geom_torsion_atom_site_label_4
_geom_torsion
_geom_torsion_site_symmetry_1
O1 Mn1 O2 C1 164.1(2) 5_554
N3 Mn1 O2 C1 -133.4(15) .
N2 Mn1 O2 C1 -34.6(2) .
N4 Mn1 O2 C1 62.0(2) .
N1 Mn1 O2 C1 -122.1(2) 5_554
C4 Mn2 C4 N3 -101(7) 4_565
C4 Mn2 C4 N3 -12(7) 3_665
C5 Mn2 C4 N3 78(7) 2_664
C5 Mn2 C4 N3 174(100) 5_554
C5 Mn2 C4 N3 -17(8) 6_564
Mn1 O2 C1 O1 -151.97(18) .
Mn1 O2 C1 C2 26.7(3) .
Mn1 O1 C1 O2 170.41(17) 6
Mn1 O1 C1 C2 -8.3(3) 6
Mn1 N1 C2 C3 164.91(14) 6
Mn1 N1 C2 C1 36.62(18) 6
O2 C1 C2 N1 159.7(2) .
O1 C1 C2 N1 -21.5(3) .
O2 C1 C2 C3 32.1(3) .
O1 C1 C2 C3 -149.2(2) .
O2 Mn1 N2 C3 -10.40(14) .
O1 Mn1 N2 C3 65.5(3) 5_554
N3 Mn1 N2 C3 166.53(15) .
N4 Mn1 N2 C3 -99.99(15) .
N1 Mn1 N2 C3 79.27(15) 5_554
Mn1 N2 C3 C2 57.9(2) .
N1 C2 C3 N2 155.47(19) .
C1 C2 C3 N2 -78.6(2) .
Mn2 C5 N4 Mn1 -8.8(14) 2_665
O2 Mn1 N4 C5 -67.7(3) .
O1 Mn1 N4 C5 -156.2(3) 5_554
N3 Mn1 N4 C5 113.1(3) .
N2 Mn1 N4 C5 18.9(3) .
N1 Mn1 N4 C5 -150.9(9) 5_554
Mn2 C4 N3 Mn1 149(7) .
O2 Mn1 N3 C4 -22.0(18) .
O1 Mn1 N3 C4 40.5(4) 5_554
N2 Mn1 N3 C4 -120.6(4) .
N4 Mn1 N3 C4 142.6(4) .
N1 Mn1 N3 C4 -33.2(4) 5_554
